data_4123987
loop_
_publ_author_name
'Stanko, J.A.'
'Chaipayungpundhu, S.'

_publ_section_title
;
 Crystal structure of cesium trans-tetrachloroaquocarbonylruthenate(II)
;
_journal_name_full 'Journal of the American Chemical Society'
_journal_page_first 5580
_journal_page_last 5585
_journal_volume 92
_journal_year 1970
_chemical_formula_sum 'C H2 Cl4 Cs2 O2 Ru'
_chemical_name_systematic 'Cs2 Ru Cl4 H2 O C O'
_space_group_IT_number 63
_symmetry_space_group_name_Hall '-A 2 2a'
_symmetry_space_group_name_H-M 'A m a m'
_cell_angle_alpha 90
_cell_angle_beta 90
_cell_angle_gamma 90
_cell_formula_units_Z 4
_cell_length_a 8.096
_cell_length_b 17.19
_cell_length_c 7.437
_cell_volume 1035.009
_citation_journal_id_ASTM JACSAT
_cod_data_source_file Stanko_JACSAT_1970_1362.cif
_cod_data_source_block C1H2Cl4Cs2O2Ru1
_cod_original_sg_symbol_Hall '-C 2c 2 (z,y,-x)'
_cod_original_formula_sum 'C1 H2 Cl4 Cs2 O2 Ru1'
_cod_database_code 4123987

loop_
_symmetry_equiv_pos_as_xyz
x,y,z
x+1/2,-y,-z
-x,-y,z
-x+1/2,y,-z
-x,-y,-z
-x-1/2,y,z
x,y,-z
x-1/2,-y,z
x,y+1/2,z+1/2
x+1/2,-y+1/2,-z+1/2
-x,-y+1/2,z+1/2
-x+1/2,y+1/2,-z+1/2
-x,-y+1/2,-z+1/2
-x-1/2,y+1/2,z+1/2
x,y+1/2,-z+1/2
x-1/2,-y+1/2,z+1/2

loop_
_atom_site_label
_atom_site_type_symbol
_atom_site_fract_x
_atom_site_fract_y
_atom_site_fract_z
_atom_site_occupancy
_atom_site_U_iso_or_equiv
Cs2 Cs+1 0.25 0.7551 0 1 0.0
O2 O-2 0.25 -0.0087 0 1 0.0
Ru1 Ru+2 0.25 0.1219 0 1 0.0
Cl1 Cl-1 0.4616 0.1162 0.2246 1 0.0
Cs1 Cs+1 0.25 0.4781 0 1 0.0
O1 O-2 0.25 0.2902 0 1 0.0
C1 C+2 0.25 0.2268 0 1 0.0
